data_4513247
loop_
_publ_author_name
'Barboiu, Mihail'
'Dumitrescu, Dan'
'Petit, Eddy'
'Legrand, Yves-Marie'
'van der Lee, Arie'

_publ_section_title
;
 Crystallization-Driven Multicomponent Encapsulation of Coulombically
 Repulsive Guests
;
_journal_issue 7
_journal_name_full 'Crystal Growth &amp; Design'
_journal_page_first 3525
_journal_paper_doi 10.1021/acs.cgd.5b00596
_journal_volume 15
_journal_year 2015
_chemical_formula_moiety 'C28 H20 O16 S4, C6 H10 N2, 2(C H7 N4), 6(H2 O)'
_chemical_formula_sum 'C36 H56 N10 O22 S4'
_chemical_formula_weight 1109.19
_space_group_IT_number 2
_symmetry_cell_setting triclinic
_symmetry_space_group_name_Hall '-P 1'
_symmetry_space_group_name_H-M 'P -1'
_atom_sites_solution_hydrogens difmap
_atom_sites_solution_primary iterative
_cell_angle_alpha 65.072(4)
_cell_angle_beta 80.169(3)
_cell_angle_gamma 83.094(3)
_cell_formula_units_Z 2
_cell_length_a 12.5102(5)
_cell_length_b 13.4656(5)
_cell_length_c 15.4021(6)
_cell_measurement_reflns_used 8892
_cell_measurement_temperature 175
_cell_measurement_theta_max 28.8410
_cell_measurement_theta_min 1.5540
_cell_volume 2314.94(17)
_computing_cell_refinement
;
CrysAlisPro, Agilent Technologies,
Version 1.171.36.28 (release 01-02-2013 CrysAlis171 .NET)
(compiled Feb  1 2013,16:14:44)
;
_computing_data_collection
;
CrysAlisPro, Agilent Technologies,
Version 1.171.36.28 (release 01-02-2013 CrysAlis171 .NET)
(compiled Feb  1 2013,16:14:44)
;
_computing_data_reduction
;
CrysAlisPro, Agilent Technologies,
Version 1.171.36.28 (release 01-02-2013 CrysAlis171 .NET)
(compiled Feb  1 2013,16:14:44)
;
_computing_molecular_graphics 'CAMERON (Watkin et al., 1996)'
_computing_publication_material 'CRYSTALS (Betteridge et al., 2003)'
_computing_structure_refinement 'CRYSTALS (Betteridge et al., 2003)'
_computing_structure_solution 'Superflip (Palatinus & Chapuis, 2007)'
_diffrn_ambient_temperature 175
_diffrn_detector_area_resol_mean 8.0072
_diffrn_measured_fraction_theta_full 0.999
_diffrn_measured_fraction_theta_max 0.848
_diffrn_measurement_details
;
  1 omega    0.00   87.00   1.0000    8.0200
omega____ theta____ kappa____ phi______ frames
    -       18.0793   57.0000   30.0000 87

  2 omega  -52.00   35.00   1.0000    8.0200
omega____ theta____ kappa____ phi______ frames
    -       18.0793  -38.0000  120.0000 87

  3 omega   -3.00   46.00   1.0000    8.0200
omega____ theta____ kappa____ phi______ frames
    -       18.0793   57.0000  150.0000 49

  4 omega  -50.00   39.00   1.0000    8.0200
omega____ theta____ kappa____ phi______ frames
    -       18.0793  -57.0000 -120.0000 89

  5 omega  -25.00    1.00   1.0000    8.0200
omega____ theta____ kappa____ phi______ frames
    -       18.0793  101.0000   -3.6471 26

  6 omega  -14.00   11.00   1.0000    8.0200
omega____ theta____ kappa____ phi______ frames
    -      -18.7824  -77.0000    0.0000 25

  7 omega   -4.00   23.00   1.0000    8.0200
omega____ theta____ kappa____ phi______ frames
    -      -18.7824 -100.0000  150.0000 27

;
_diffrn_measurement_device Area
_diffrn_measurement_device_type 'Xcalibur, Sapphire3, Gemini'
_diffrn_measurement_method '\w scans'
_diffrn_orient_matrix_UB_11 0.0563924000
_diffrn_orient_matrix_UB_12 -0.0143363000
_diffrn_orient_matrix_UB_13 -0.0057284000
_diffrn_orient_matrix_UB_21 -0.0074616000
_diffrn_orient_matrix_UB_22 -0.0484567000
_diffrn_orient_matrix_UB_23 0.0430653000
_diffrn_orient_matrix_UB_31 -0.0092229000
_diffrn_orient_matrix_UB_32 -0.0288150000
_diffrn_orient_matrix_UB_33 -0.0271695000
_diffrn_radiation_monochromator graphite
_diffrn_radiation_source 'Enhance (Mo) X-ray Source'
_diffrn_radiation_type 'Mo K\a'
_diffrn_radiation_wavelength 0.71073
_diffrn_reflns_av_R_equivalents 0.029
_diffrn_reflns_av_sigmaI/netI 0.0498
_diffrn_reflns_limit_h_max 15
_diffrn_reflns_limit_h_min -16
_diffrn_reflns_limit_k_max 17
_diffrn_reflns_limit_k_min -15
_diffrn_reflns_limit_l_max 20
_diffrn_reflns_limit_l_min -20
_diffrn_reflns_number 18628
_diffrn_reflns_theta_full 26.000
_diffrn_reflns_theta_max 29.106
_diffrn_reflns_theta_min 1.654
_exptl_absorpt_coefficient_mu 0.301
_exptl_absorpt_correction_T_max 1.00000
_exptl_absorpt_correction_T_min 0.99113
_exptl_absorpt_correction_type multi-scan
_exptl_absorpt_process_details
;
CrysAlisPro, Agilent Technologies,
Version 1.171.36.28 (release 01-02-2013 CrysAlis171 .NET)
(compiled Feb  1 2013,16:14:44)
Empirical absorption correction using spherical harmonics,
 implemented in SCALE3 ABSPACK scaling algorithm.
;
_exptl_crystal_colour white
_exptl_crystal_density_diffrn 1.591
_exptl_crystal_density_method 'not measured'
_exptl_crystal_description prism
_exptl_crystal_F_000 1164
_exptl_crystal_size_max 0.600
_exptl_crystal_size_mid 0.500
_exptl_crystal_size_min 0.400
_refine_diff_density_max 0.76
_refine_diff_density_min -0.93
_refine_ls_extinction_method None
_refine_ls_goodness_of_fit_ref 1.1075
_refine_ls_hydrogen_treatment mixed
_refine_ls_matrix_type full
_refine_ls_number_parameters 685
_refine_ls_number_reflns 9143
_refine_ls_number_restraints 21
_refine_ls_R_factor_all 0.0642
_refine_ls_R_factor_gt 0.0544
_refine_ls_shift/su_max 0.0006867
_refine_ls_shift/su_mean 0.0000287
_refine_ls_structure_factor_coef F
_refine_ls_weighting_details
;
 Method, part 1, Chebychev polynomial, (Watkin, 1994, Prince, 1982) 
 [weight] = 1.0/[A~0~*T~0~(x)+A~1~*T~1~(x) ... +A~n-1~]*T~n-1~(x)] 
 where A~i~ are the Chebychev coefficients listed below and x= Fcalc/Fmax 
 Method = Robust Weighting (Prince, 1982) 
 W = [weight] * [1-(deltaF/6*sigmaF)^2^]^2^ 
 A~i~ are: 
 16.9 3.91 12.6 5.55 
;
_refine_ls_weighting_scheme calc
_refine_ls_wR_factor_all 0.0579
_refine_ls_wR_factor_gt 0.0554
_refine_ls_wR_factor_ref 0.0554
_reflns_limit_h_max 16
_reflns_limit_h_min -16
_reflns_limit_k_max 17
_reflns_limit_k_min -16
_reflns_limit_l_max 20
_reflns_limit_l_min 0
_reflns_number_gt 9143
_reflns_number_total 10560
_reflns_threshold_expression I>2.0\s(I)
_oxford_diffrn_Wilson_B_factor 1.44
_oxford_diffrn_Wilson_scale 0.03
_oxford_refine_ls_r_factor_ref 0.0544
_oxford_refine_ls_scale 4.050(6)
_oxford_reflns_number_all 10560
_oxford_reflns_threshold_expression_ref I>2.0\s(I)
_cod_data_source_file cg5b00596_si_003.cif
_cod_data_source_block 1
_cod_depositor_comments 'Adding full bibliography for 4513247--4513249.cif.'
_cod_original_cell_volume 2314.96(17)
_cod_original_sg_symbol_H-M 'P -1 '
_cod_original_formula_sum 'C36 H56 N10 O22 S4 '
_cod_database_code 4513247
_cell_oxdiff_length_a 12.5102(5)
_cell_oxdiff_length_b 13.4656(5)
_cell_oxdiff_length_c 15.4021(6)
_cell_oxdiff_angle_alpha 65.072(4)
_cell_oxdiff_angle_beta 80.169(3)
_cell_oxdiff_angle_gamma 83.094(3)
_cell_oxdiff_volume 2314.96(15)
_montpellier_reflns_maxres 0.73
_montpellier_reflns_completeness_maxres 84.84
_montpellier_reflns_redundancy_maxres 1.76

loop_
_symmetry_equiv_pos_as_xyz
x,y,z
-x,-y,-z

loop_
_atom_site_label
_atom_site_type_symbol
_atom_site_fract_x
_atom_site_fract_y
_atom_site_fract_z
_atom_site_U_iso_or_equiv
_atom_site_occupancy
_atom_site_adp_type
_atom_site_refinement_flags_posn
S1 S 1.00181(4) 0.13938(4) 0.16491(3) 0.0161 1.0000 Uani .
O2 O 1.11124(13) 0.17694(14) 0.14142(11) 0.0258 1.0000 Uani .
O3 O 0.92459(14) 0.21844(14) 0.10625(11) 0.0293 1.0000 Uani .
O4 O 0.99893(14) 0.03169(13) 0.16259(12) 0.0253 1.0000 Uani .
C5 C 0.95423(15) 0.12085(15) 0.28504(13) 0.0136 1.0000 Uani .
C6 C 1.01612(15) 0.15218(15) 0.33486(13) 0.0135 1.0000 Uani .
C7 C 0.97674(15) 0.14105(14) 0.42855(13) 0.0122 1.0000 Uani .
C8 C 0.87633(15) 0.09611(14) 0.47160(13) 0.0118 1.0000 Uani .
O9 O 0.84463(11) 0.08501(11) 0.56504(9) 0.0158 1.0000 Uani .
H91 H 0.7823 0.0678 0.5838 0.0255 1.0000 Uiso R
C10 C 0.81255(15) 0.06468(14) 0.42142(13) 0.0124 1.0000 Uani .
C11 C 0.85290(15) 0.07793(15) 0.32769(14) 0.0140 1.0000 Uani .
H111 H 0.8111 0.0572 0.2938 0.0174 1.0000 Uiso R
C12 C 0.70180(15) 0.01780(14) 0.46549(13) 0.0132 1.0000 Uani .
C13 C 0.60851(14) 0.09934(15) 0.42802(13) 0.0131 1.0000 Uani .
C14 C 0.58224(15) 0.18761(15) 0.45551(13) 0.0142 1.0000 Uani .
O15 O 0.64602(12) 0.19305(12) 0.51631(11) 0.0190 1.0000 Uani .
H151 H 0.6227 0.2414 0.5349 0.0285 1.0000 Uiso R
C16 C 0.49724(15) 0.26482(15) 0.42104(14) 0.0139 1.0000 Uani .
C17 C 0.43562(15) 0.25094(16) 0.36002(14) 0.0153 1.0000 Uani .
C18 C 0.45846(15) 0.16236(15) 0.33422(13) 0.0145 1.0000 Uani .
C19 C 0.54510(15) 0.08761(15) 0.36743(13) 0.0136 1.0000 Uani .
H191 H 0.5603 0.0281 0.3497 0.0165 1.0000 Uiso R
S20 S 0.37728(4) 0.14400(4) 0.25953(3) 0.0158 1.0000 Uani .
O21 O 0.27914(12) 0.21384(13) 0.26044(11) 0.0219 1.0000 Uani .
O22 O 0.43860(13) 0.17914(14) 0.16259(11) 0.0266 1.0000 Uani .
O23 O 0.35732(14) 0.02779(13) 0.30060(11) 0.0245 1.0000 Uani .
H171 H 0.3806 0.3029 0.3346 0.0171 1.0000 Uiso R
C24 C 0.47167(16) 0.36155(15) 0.44897(14) 0.0155 1.0000 Uani .
C25 C 0.55628(15) 0.44730(15) 0.40003(14) 0.0141 1.0000 Uani .
C26 C 0.55315(16) 0.52107(15) 0.30422(14) 0.0158 1.0000 Uani .
C27 C 0.63202(16) 0.59755(15) 0.25762(14) 0.0156 1.0000 Uani .
S28 S 0.62361(4) 0.69630(4) 0.13838(3) 0.0175 1.0000 Uani .
O29 O 0.58309(14) 0.79896(12) 0.14528(11) 0.0251 1.0000 Uani .
O30 O 0.55086(17) 0.65654(15) 0.09755(12) 0.0347 1.0000 Uani .
O31 O 0.73396(14) 0.70533(13) 0.08630(11) 0.0277 1.0000 Uani .
C32 C 0.71599(16) 0.59969(15) 0.30537(14) 0.0154 1.0000 Uani .
C33 C 0.72182(15) 0.52769(15) 0.40077(14) 0.0139 1.0000 Uani .
C34 C 0.63926(15) 0.45302(15) 0.44790(13) 0.0136 1.0000 Uani .
O35 O 0.63420(11) 0.38246(11) 0.54367(10) 0.0162 1.0000 Uani .
H351 H 0.6882 0.3813 0.5670 0.0254 1.0000 Uiso R
C36 C 0.81515(15) 0.53298(15) 0.45014(14) 0.0151 1.0000 Uani .
C37 C 0.92004(15) 0.47643(15) 0.42365(14) 0.0147 1.0000 Uani .
C38 C 1.00492(16) 0.53686(16) 0.36052(14) 0.0166 1.0000 Uani .
C39 C 1.10035(15) 0.48383(15) 0.33642(14) 0.0150 1.0000 Uani .
S40 S 1.20936(4) 0.56141(4) 0.25956(3) 0.0166 1.0000 Uani .
O41 O 1.17058(16) 0.63092(16) 0.16833(13) 0.0399 1.0000 Uani .
O42 O 1.29612(15) 0.48373(14) 0.25078(15) 0.0405 1.0000 Uani .
O43 O 1.23956(15) 0.62582(15) 0.30599(12) 0.0333 1.0000 Uani .
C44 C 1.11245(15) 0.37014(15) 0.37498(14) 0.0148 1.0000 Uani .
C45 C 1.02921(15) 0.30736(15) 0.44021(13) 0.0133 1.0000 Uani .
C46 C 0.93430(15) 0.36124(15) 0.46369(13) 0.0146 1.0000 Uani .
O47 O 0.84974(12) 0.30532(12) 0.52764(11) 0.0191 1.0000 Uani .
H471 H 0.8601 0.2390 0.5414 0.0300 1.0000 Uiso R
C48 C 1.04212(15) 0.18301(15) 0.47957(14) 0.0141 1.0000 Uani .
H482 H 1.0191 0.1511 0.5485 0.0173 1.0000 Uiso R
H481 H 1.1182 0.1632 0.4679 0.0164 1.0000 Uiso R
H441 H 1.1769 0.3351 0.3576 0.0177 1.0000 Uiso R
H381 H 0.9973 0.6141 0.3328 0.0210 1.0000 Uiso R
H361 H 0.7955 0.5008 0.5209 0.0176 1.0000 Uiso R
H362 H 0.8283 0.6110 0.4288 0.0182 1.0000 Uiso R
H321 H 0.7691 0.6492 0.2734 0.0183 1.0000 Uiso R
H261 H 0.4991 0.5199 0.2712 0.0198 1.0000 Uiso R
H241 H 0.4652 0.3379 0.5181 0.0194 1.0000 Uiso R
H242 H 0.4028 0.3961 0.4291 0.0194 1.0000 Uiso R
H122 H 0.6933 -0.0060 0.5345 0.0161 1.0000 Uiso R
H121 H 0.6968 -0.0446 0.4513 0.0160 1.0000 Uiso R
H61 H 1.0853 0.1780 0.3061 0.0156 1.0000 Uiso R
O49 O 1.12458(19) 0.1617(2) -0.1154(2) 0.0579 1.0000 Uani D
H491 H 1.0585(17) 0.171(4) -0.100(4) 0.0865 1.0000 Uiso D
H492 H 1.156(3) 0.207(3) -0.108(4) 0.0872 1.0000 Uiso D
O50 O 0.98424(17) 0.37594(17) -0.06655(15) 0.0426 1.0000 Uani D
H501 H 0.967(3) 0.326(3) -0.0136(17) 0.0633 1.0000 Uiso D
H502 H 0.943(3) 0.377(3) -0.103(2) 0.0639 1.0000 Uiso D
O51 O 0.55464(16) -0.09991(18) 0.27333(16) 0.0391 1.0000 Uani D
H512 H 0.550(2) -0.137(3) 0.243(3) 0.0578 1.0000 Uiso D
H511 H 0.4940(18) -0.070(3) 0.281(3) 0.0581 1.0000 Uiso D
O52 O 1.4210(3) 0.4972(4) 0.0842(2) 0.0948 1.0000 Uani D
H521 H 1.459(5) 0.551(4) 0.065(4) 0.1420 1.0000 Uiso D
H522 H 1.389(5) 0.488(5) 0.138(3) 0.1416 1.0000 Uiso D
O53 O 0.9151(3) -0.1825(2) 0.2928(2) 0.0681 1.0000 Uani D
H531 H 0.885(5) -0.183(4) 0.248(3) 0.1035 1.0000 Uiso D
H532 H 0.936(5) -0.119(2) 0.275(3) 0.1036 1.0000 Uiso D
O54 O 0.7153(3) -0.1966(3) 0.4048(3) 0.0782 1.0000 Uani D
N55 N 1.27711(19) 0.35761(18) 0.06761(14) 0.0338 1.0000 Uani .
C56 C 1.18740(19) 0.44066(19) 0.03942(17) 0.0278 1.0000 Uani .
C57 C 1.20532(18) 0.51807(17) -0.06558(16) 0.0231 1.0000 Uani .
N58 N 1.13898(15) 0.51370(15) -0.12338(13) 0.0221 1.0000 Uani .
C59 C 1.1460(2) 0.57893(18) -0.21785(17) 0.0266 1.0000 Uani .
C60 C 1.2243(2) 0.65452(18) -0.26080(17) 0.0285 1.0000 Uani .
C61 C 1.2950(2) 0.6606(2) -0.2037(2) 0.0331 1.0000 Uani .
C62 C 1.28534(19) 0.59299(19) -0.10535(19) 0.0298 1.0000 Uani .
H621 H 1.3326 0.5964 -0.0665 0.0357 1.0000 Uiso R
H611 H 1.3499 0.7113 -0.2316 0.0392 1.0000 Uiso R
H601 H 1.2295 0.6986 -0.3261 0.0341 1.0000 Uiso R
H591 H 1.0979 0.5715 -0.2547 0.0325 1.0000 Uiso R
H581 H 1.0923 0.4627 -0.1005 0.0270 1.0000 Uiso R
H562 H 1.1214 0.4049 0.0515 0.0333 1.0000 Uiso R
H561 H 1.1805 0.4830 0.0785 0.0336 1.0000 Uiso R
H553 H 1.3365 0.3904 0.0599 0.0502 1.0000 Uiso R
H552 H 1.2647 0.3116 0.1301 0.0507 1.0000 Uiso R
H551 H 1.2869 0.3201 0.0309 0.0515 1.0000 Uiso R
N63 N 1.27596(16) 0.00165(15) 0.12142(13) 0.0228 1.0000 Uani .
N64 N 1.38059(17) 0.03136(16) 0.07103(14) 0.0272 1.0000 Uani .
H642 H 1.3841 0.0669 0.0091 0.0338 1.0000 Uiso R
H641 H 1.4124 0.0745 0.0861 0.0332 1.0000 Uiso R
C65 C 1.26663(17) -0.10249(17) 0.18537(15) 0.0193 1.0000 Uani .
N66 N 1.17154(16) -0.13212(16) 0.24007(14) 0.0268 1.0000 Uani .
H661 H 1.1618 -0.2018 0.2757 0.0313 1.0000 Uiso R
H662 H 1.1163 -0.0855 0.2275 0.0327 1.0000 Uiso R
N67 N 1.34968(16) -0.17412(16) 0.19256(14) 0.0257 1.0000 Uani .
H672 H 1.3414 -0.2436 0.2273 0.0312 1.0000 Uiso R
H671 H 1.4096 -0.1531 0.1548 0.0314 1.0000 Uiso R
H631 H 1.2300 0.0509 0.1299 0.0270 1.0000 Uiso R
N68 N 0.80250(16) 0.15528(16) -0.02599(14) 0.0251 1.0000 Uani .
N69 N 0.90031(16) 0.09164(17) -0.02226(15) 0.0279 1.0000 Uani .
H692 H 0.9010 0.0364 -0.0374 0.0335 1.0000 Uiso R
H691 H 0.9302 0.0694 0.0297 0.0334 1.0000 Uiso R
C70 C 0.71795(18) 0.12625(19) 0.04372(16) 0.0241 1.0000 Uani .
N71 N 0.71947(19) 0.02912(19) 0.11626(16) 0.0360 1.0000 Uani .
H712 H 0.6601 0.0083 0.1533 0.0433 1.0000 Uiso R
H711 H 0.7709 -0.0211 0.1135 0.0436 1.0000 Uiso R
N72 N 0.6340(2) 0.1980(2) 0.03682(18) 0.0402 1.0000 Uani .
H721 H 0.5792 0.1802 0.0832 0.0480 1.0000 Uiso R
H722 H 0.6383 0.2619 -0.0099 0.0477 1.0000 Uiso R
H681 H 0.8026 0.2224 -0.0702 0.0306 1.0000 Uiso R
H542 H 0.663(3) -0.220(5) 0.389(2) 0.1188 1.0000 Uiso D
H541 H 0.774(2) -0.171(3) 0.3462(16) 0.0500 1.0000 Uiso D

loop_
_atom_site_aniso_label
_atom_site_aniso_U_11
_atom_site_aniso_U_22
_atom_site_aniso_U_33
_atom_site_aniso_U_23
_atom_site_aniso_U_13
_atom_site_aniso_U_12
S1 0.0160(2) 0.0192(2) 0.0133(2) -0.00746(18) -0.00048(16) -0.00053(17)
O2 0.0203(7) 0.0363(9) 0.0229(8) -0.0160(7) 0.0064(6) -0.0081(6)
O3 0.0298(9) 0.0336(9) 0.0175(7) -0.0050(7) -0.0053(6) 0.0058(7)
O4 0.0295(8) 0.0269(8) 0.0254(8) -0.0176(7) -0.0009(6) -0.0016(6)
C5 0.0160(9) 0.0112(8) 0.0120(8) -0.0038(6) -0.0011(7) 0.0007(7)
C6 0.0117(8) 0.0123(8) 0.0149(8) -0.0040(7) -0.0014(6) -0.0011(6)
C7 0.0129(8) 0.0075(7) 0.0149(8) -0.0031(6) -0.0046(6) 0.0024(6)
C8 0.0128(8) 0.0079(7) 0.0131(8) -0.0030(6) -0.0034(6) 0.0024(6)
O9 0.0159(6) 0.0188(7) 0.0116(6) -0.0048(5) -0.0024(5) -0.0016(5)
C10 0.0125(8) 0.0081(7) 0.0145(8) -0.0027(6) -0.0029(6) 0.0013(6)
C11 0.0142(8) 0.0110(8) 0.0172(9) -0.0055(7) -0.0045(7) 0.0005(7)
C12 0.0143(8) 0.0088(8) 0.0144(8) -0.0025(6) -0.0019(7) -0.0010(6)
C13 0.0105(8) 0.0121(8) 0.0135(8) -0.0024(7) 0.0018(6) -0.0037(7)
C14 0.0135(8) 0.0141(8) 0.0138(8) -0.0043(7) -0.0015(7) -0.0020(7)
O15 0.0204(7) 0.0162(6) 0.0248(7) -0.0114(6) -0.0105(6) 0.0047(5)
C16 0.0115(8) 0.0132(8) 0.0158(8) -0.0060(7) 0.0018(6) -0.0014(7)
C17 0.0118(8) 0.0161(9) 0.0164(9) -0.0051(7) -0.0026(7) 0.0002(7)
C18 0.0142(8) 0.0159(9) 0.0133(8) -0.0054(7) -0.0008(7) -0.0038(7)
C19 0.0127(8) 0.0126(8) 0.0143(8) -0.0048(7) 0.0005(6) -0.0029(7)
S20 0.0157(2) 0.0192(2) 0.0130(2) -0.00693(17) -0.00273(16) -0.00062(17)
O21 0.0177(7) 0.0286(8) 0.0226(7) -0.0133(6) -0.0064(6) 0.0025(6)
O22 0.0249(8) 0.0365(9) 0.0161(7) -0.0102(6) 0.0005(6) -0.0002(7)
O23 0.0319(8) 0.0218(7) 0.0234(8) -0.0106(6) -0.0082(6) -0.0036(6)
C24 0.0147(8) 0.0151(8) 0.0175(9) -0.0081(7) -0.0023(7) 0.0015(7)
C25 0.0127(8) 0.0120(8) 0.0187(9) -0.0086(7) -0.0006(7) 0.0023(7)
C26 0.0165(9) 0.0146(8) 0.0184(9) -0.0088(7) -0.0052(7) 0.0033(7)
C27 0.0188(9) 0.0123(8) 0.0146(8) -0.0054(7) -0.0031(7) 0.0041(7)
S28 0.0230(2) 0.0139(2) 0.0134(2) -0.00431(17) -0.00307(17) 0.00262(18)
O29 0.0315(8) 0.0176(7) 0.0202(7) -0.0051(6) -0.0004(6) 0.0071(6)
O30 0.0533(11) 0.0289(9) 0.0212(8) -0.0032(7) -0.0172(8) -0.0092(8)
O31 0.0286(8) 0.0263(8) 0.0202(7) -0.0057(6) 0.0037(6) 0.0039(7)
C32 0.0170(9) 0.0117(8) 0.0165(9) -0.0059(7) 0.0002(7) -0.0007(7)
C33 0.0147(8) 0.0118(8) 0.0175(9) -0.0089(7) -0.0030(7) 0.0028(7)
C34 0.0146(8) 0.0119(8) 0.0140(8) -0.0065(7) -0.0005(7) 0.0031(7)
O35 0.0168(6) 0.0168(6) 0.0137(6) -0.0044(5) -0.0029(5) -0.0020(5)
C36 0.0156(9) 0.0119(8) 0.0205(9) -0.0090(7) -0.0042(7) 0.0014(7)
C37 0.0135(8) 0.0151(9) 0.0188(9) -0.0093(7) -0.0054(7) 0.0006(7)
C38 0.0198(9) 0.0136(8) 0.0171(9) -0.0053(7) -0.0066(7) -0.0014(7)
C39 0.0145(8) 0.0142(8) 0.0160(9) -0.0048(7) -0.0045(7) -0.0018(7)
S40 0.0170(2) 0.0135(2) 0.0162(2) -0.00236(17) -0.00218(17) -0.00337(17)
O41 0.0393(10) 0.0410(10) 0.0234(9) 0.0095(7) -0.0122(7) -0.0185(8)
O42 0.0308(9) 0.0221(8) 0.0529(12) -0.0078(8) 0.0154(8) -0.0026(7)
O43 0.0402(10) 0.0360(9) 0.0260(8) -0.0116(7) 0.0021(7) -0.0247(8)
C44 0.0130(8) 0.0149(8) 0.0173(9) -0.0075(7) -0.0026(7) 0.0004(7)
C45 0.0139(8) 0.0117(8) 0.0152(8) -0.0047(7) -0.0065(7) -0.0011(7)
C46 0.0156(9) 0.0146(8) 0.0151(8) -0.0067(7) -0.0033(7) -0.0028(7)
O47 0.0181(7) 0.0132(6) 0.0223(7) -0.0060(5) 0.0034(5) -0.0009(5)
C48 0.0144(8) 0.0111(8) 0.0156(8) -0.0039(7) -0.0041(7) 0.0007(6)
O49 0.0384(12) 0.0435(13) 0.0875(19) -0.0269(13) 0.0083(12) -0.0101(10)
O50 0.0454(11) 0.0389(10) 0.0315(10) 0.0060(8) -0.0175(8) -0.0194(9)
O51 0.0322(10) 0.0479(12) 0.0534(12) -0.0373(10) -0.0040(8) -0.0006(8)
O52 0.0621(18) 0.197(4) 0.0498(16) -0.069(2) 0.0193(13) -0.067(2)
O53 0.0640(17) 0.0554(15) 0.080(2) -0.0240(14) 0.0007(14) -0.0128(13)
O54 0.072(2) 0.074(2) 0.095(2) -0.0455(18) 0.0083(17) -0.0136(16)
N55 0.0446(12) 0.0341(11) 0.0164(9) -0.0077(8) -0.0079(8) 0.0175(10)
C56 0.0245(11) 0.0261(11) 0.0250(11) -0.0033(9) -0.0027(9) -0.0014(9)
C57 0.0226(10) 0.0180(9) 0.0242(10) -0.0047(8) -0.0039(8) 0.0023(8)
N58 0.0226(9) 0.0166(8) 0.0229(9) -0.0051(7) -0.0002(7) -0.0012(7)
C59 0.0351(12) 0.0181(10) 0.0241(11) -0.0073(8) -0.0064(9) 0.0058(9)
C60 0.0363(13) 0.0176(10) 0.0214(10) -0.0030(8) 0.0025(9) 0.0076(9)
C61 0.0288(12) 0.0203(11) 0.0402(14) -0.0056(10) 0.0038(10) -0.0024(9)
C62 0.0227(11) 0.0238(11) 0.0374(13) -0.0065(10) -0.0041(9) -0.0034(9)
N63 0.0272(9) 0.0186(8) 0.0215(9) -0.0081(7) -0.0020(7) -0.0001(7)
N64 0.0308(10) 0.0239(9) 0.0235(9) -0.0068(7) 0.0024(8) -0.0086(8)
C65 0.0236(10) 0.0195(9) 0.0169(9) -0.0081(8) -0.0052(7) -0.0026(8)
N66 0.0263(10) 0.0232(9) 0.0272(10) -0.0081(8) -0.0001(8) -0.0012(7)
N67 0.0241(9) 0.0197(9) 0.0278(10) -0.0039(7) -0.0043(7) -0.0018(7)
N68 0.0274(10) 0.0243(9) 0.0217(9) -0.0075(7) -0.0042(7) -0.0001(7)
N69 0.0286(10) 0.0321(10) 0.0252(10) -0.0138(8) -0.0070(8) 0.0036(8)
C70 0.0231(10) 0.0271(11) 0.0252(11) -0.0129(9) -0.0026(8) -0.0055(8)
N71 0.0333(11) 0.0332(11) 0.0325(11) -0.0060(9) 0.0024(9) -0.0071(9)
N72 0.0343(12) 0.0400(12) 0.0392(12) -0.0135(10) 0.0027(9) 0.0028(10)

loop_
_atom_type_symbol
_atom_type_scat_dispersion_real
_atom_type_scat_dispersion_imag
_atom_type_scat_Cromer_Mann_a1
_atom_type_scat_Cromer_Mann_b1
_atom_type_scat_Cromer_Mann_a2
_atom_type_scat_Cromer_Mann_b2
_atom_type_scat_Cromer_Mann_a3
_atom_type_scat_Cromer_Mann_b3
_atom_type_scat_Cromer_Mann_a4
_atom_type_scat_Cromer_Mann_b4
_atom_type_scat_Cromer_Mann_c
_atom_type_scat_source
C 0.0033 0.0016 2.3100 20.8439 1.0200 10.2075 1.5886 0.5687 0.8650 51.6512 0.2156 'International Tables Vol C 4.2.6.8 and 6.1.1.4'
H 0.0000 0.0000 0.4930 10.5109 0.3229 26.1257 0.1402 3.1424 0.0408 57.7998 0.0030 'International Tables Vol C 4.2.6.8 and 6.1.1.4'
N 0.0061 0.0033 12.2126 0.0057 3.1322 9.8933 2.0125 28.9975 1.1663 0.5826 -11.5290 'International Tables Vol C 4.2.6.8 and 6.1.1.4'
O 0.0106 0.0060 3.0485 13.2771 2.2868 5.7011 1.5463 0.3239 0.8670 32.9089 0.2508 'International Tables Vol C 4.2.6.8 and 6.1.1.4'
S 0.1246 0.1234 6.9053 1.4679 5.2034 22.2151 1.4379 0.2536 1.5863 56.1720 0.8669 'International Tables Vol C 4.2.6.8 and 6.1.1.4'
Na 0.0362 0.0249 4.7626 3.2850 3.1736 8.8422 1.2674 0.3136 1.1128 129.4240 0.6760 'International Tables Vol C 4.2.6.8 and 6.1.1.4'

loop_
_montpellier_diffrn_reflns_class_number
_montpellier_diffrn_reflns_class_d_res_high
_montpellier_diffrn_reflns_class_d_res_low
_montpellier_diffrn_reflns_class_redundancy
_montpellier_diffrn_reflns_class_av_i/ui
_diffrn_reflns_class_av_R_eq
_montpellier_diffrn_reflns_class_completeness_shell
_montpellier_diffrn_reflns_class_cumul_completeness
0 100.0 1.66 2.9 41.03 0.024 99.8 99.81
1 1.66 1.32 2.3 24.14 0.026 100.0 99.91
2 1.32 1.15 2.1 20.84 0.029 100.0 99.94
3 1.15 1.05 1.8 15.21 0.038 100.0 99.95
4 1.05 0.97 1.7 12.15 0.043 100.0 99.96
5 0.97 0.91 1.6 9.17 0.055 100.0 99.97
6 0.91 0.87 1.4 8.05 0.053 100.0 99.97
7 0.87 0.83 1.4 6.95 0.066 99.9 99.96
8 0.83 0.80 1.3 6.23 0.079 99.4 99.91
9 0.80 0.73 1.2 5.20 0.085 36.0 84.84

loop_
_geom_angle_atom_site_label_1
_geom_angle_atom_site_label_2
_geom_angle_atom_site_label_3
_geom_angle
_geom_angle_publ_flag
O2 S1 O3 113.63(10) yes
O2 S1 O4 112.12(10) yes
O3 S1 O4 110.93(10) yes
O2 S1 C5 107.90(9) yes
O3 S1 C5 105.75(9) yes
O4 S1 C5 105.95(9) yes
S1 C5 C6 119.81(14) yes
S1 C5 C11 119.38(14) yes
C6 C5 C11 120.78(17) yes
C5 C6 C7 119.75(17) yes
C5 C6 H61 119.6 no
C7 C6 H61 120.6 no
C6 C7 C8 119.27(17) yes
C6 C7 C48 119.03(16) yes
C8 C7 C48 121.64(17) yes
C7 C8 O9 115.73(16) yes
C7 C8 C10 121.40(17) yes
O9 C8 C10 122.87(16) yes
C8 O9 H91 111.9 no
C8 C10 C11 118.24(17) yes
C8 C10 C12 122.67(17) yes
C11 C10 C12 119.09(16) yes
C5 C11 C10 120.54(17) yes
C5 C11 H111 120.6 no
C10 C11 H111 118.9 no
C10 C12 C13 113.25(14) yes
C10 C12 H122 109.8 no
C13 C12 H122 107.7 no
C10 C12 H121 108.9 no
C13 C12 H121 108.4 no
H122 C12 H121 108.7 no
C12 C13 C14 120.74(17) yes
C12 C13 C19 120.88(16) yes
C14 C13 C19 118.37(17) yes
C13 C14 O15 115.38(16) yes
C13 C14 C16 121.88(17) yes
O15 C14 C16 122.74(17) yes
C14 O15 H151 111.1 no
C14 C16 C17 118.25(17) yes
C14 C16 C24 121.41(17) yes
C17 C16 C24 120.34(17) yes
C16 C17 C18 120.67(17) yes
C16 C17 H171 119.3 no
C18 C17 H171 119.9 no
C17 C18 C19 120.31(17) yes
C17 C18 S20 120.06(15) yes
C19 C18 S20 119.64(14) yes
C18 C19 C13 120.49(17) yes
C18 C19 H191 120.0 no
C13 C19 H191 119.5 no
C18 S20 O21 105.83(9) yes
C18 S20 O22 107.47(9) yes
O21 S20 O22 111.33(9) yes
C18 S20 O23 106.83(9) yes
O21 S20 O23 113.51(10) yes
O22 S20 O23 111.42(10) yes
C16 C24 C25 112.32(15) yes
C16 C24 H241 111.2 no
C25 C24 H241 109.3 no
C16 C24 H242 108.6 no
C25 C24 H242 107.7 no
H241 C24 H242 107.5 no
C24 C25 C26 119.53(17) yes
C24 C25 C34 121.80(17) yes
C26 C25 C34 118.65(17) yes
C25 C26 C27 120.15(18) yes
C25 C26 H261 120.6 no
C27 C26 H261 119.2 no
C26 C27 S28 120.13(15) yes
C26 C27 C32 120.40(18) yes
S28 C27 C32 119.43(15) yes
C27 S28 O29 106.82(9) yes
C27 S28 O30 107.20(10) yes
O29 S28 O30 112.76(11) yes
C27 S28 O31 106.76(9) yes
O29 S28 O31 110.97(10) yes
O30 S28 O31 111.94(11) yes
C27 C32 C33 121.14(18) yes
C27 C32 H321 119.8 no
C33 C32 H321 119.0 no
C32 C33 C34 117.71(17) yes
C32 C33 C36 119.34(17) yes
C34 C33 C36 122.95(17) yes
C33 C34 C25 121.87(17) yes
C33 C34 O35 122.32(17) yes
C25 C34 O35 115.80(16) yes
C34 O35 H351 113.1 no
C33 C36 C37 113.04(15) yes
C33 C36 H361 110.6 no
C37 C36 H361 109.4 no
C33 C36 H362 107.4 no
C37 C36 H362 107.9 no
H361 C36 H362 108.4 no
C36 C37 C38 120.90(17) yes
C36 C37 C46 120.87(17) yes
C38 C37 C46 118.22(17) yes
C37 C38 C39 120.25(18) yes
C37 C38 H381 119.8 no
C39 C38 H381 120.0 no
C38 C39 S40 119.81(15) yes
C38 C39 C44 120.89(18) yes
S40 C39 C44 119.26(15) yes
C39 S40 O41 107.26(10) yes
C39 S40 O42 106.53(10) yes
O41 S40 O42 112.92(13) yes
C39 S40 O43 106.78(10) yes
O41 S40 O43 111.38(12) yes
O42 S40 O43 111.56(13) yes
C39 C44 C45 120.05(17) yes
C39 C44 H441 120.2 no
C45 C44 H441 119.7 no
C44 C45 C46 118.53(17) yes
C44 C45 C48 119.50(17) yes
C46 C45 C48 121.90(17) yes
C37 C46 C45 122.04(17) yes
C37 C46 O47 116.11(17) yes
C45 C46 O47 121.85(17) yes
C46 O47 H471 110.3 no
C45 C48 C7 110.13(14) yes
C45 C48 H482 110.2 no
C7 C48 H482 110.5 no
C45 C48 H481 107.8 no
C7 C48 H481 109.8 no
H482 C48 H481 108.5 no
H491 O49 H492 108.00(3) no
H501 O50 H502 108.00(3) no
H512 O51 H511 108.00(3) no
H521 O52 H522 108.00(3) no
H531 O53 H532 108.00(3) no
H542 O54 H541 108.00(3) no
C56 N55 H553 108.9 no
C56 N55 H552 111.4 no
H553 N55 H552 107.2 no
C56 N55 H551 110.0 no
H553 N55 H551 109.3 no
H552 N55 H551 110.0 no
N55 C56 C57 112.53(19) yes
N55 C56 H562 109.2 no
C57 C56 H562 108.6 no
N55 C56 H561 108.5 no
C57 C56 H561 108.7 no
H562 C56 H561 109.2 no
C56 C57 N58 117.5(2) yes
C56 C57 C62 124.0(2) yes
N58 C57 C62 118.5(2) yes
C57 N58 C59 123.2(2) yes
C57 N58 H581 119.4 no
C59 N58 H581 117.2 no
N58 C59 C60 120.5(2) yes
N58 C59 H591 119.3 no
C60 C59 H591 120.1 no
C59 C60 C61 118.0(2) yes
C59 C60 H601 120.3 no
C61 C60 H601 121.7 no
C60 C61 C62 120.5(2) yes
C60 C61 H611 119.6 no
C62 C61 H611 119.9 no
C61 C62 C57 119.3(2) yes
C61 C62 H621 121.1 no
C57 C62 H621 119.6 no
N64 N63 C65 116.58(18) yes
N64 N63 H631 119.6 no
C65 N63 H631 118.4 no
N63 N64 H642 115.7 no
N63 N64 H641 115.8 no
H642 N64 H641 101.6 no
N63 C65 N66 118.7(2) yes
N63 C65 N67 120.2(2) yes
N66 C65 N67 121.1(2) yes
C65 N66 H661 119.1 no
C65 N66 H662 118.4 no
H661 N66 H662 120.2 no
C65 N67 H672 120.6 no
C65 N67 H671 119.0 no
H672 N67 H671 119.5 no
N69 N68 C70 123.38(19) yes
N69 N68 H681 116.9 no
C70 N68 H681 118.5 no
N68 N69 H692 116.5 no
N68 N69 H691 117.2 no
H692 N69 H691 107.8 no
N68 C70 N71 120.2(2) yes
N68 C70 N72 117.9(2) yes
N71 C70 N72 122.0(2) yes
C70 N71 H712 117.7 no
C70 N71 H711 119.5 no
H712 N71 H711 118.8 no
C70 N72 H721 118.3 no
C70 N72 H722 118.6 no
H721 N72 H722 122.9 no

loop_
_geom_bond_atom_site_label_1
_geom_bond_atom_site_label_2
_geom_bond_distance
_geom_bond_publ_flag
S1 O2 1.4506(16) yes
S1 O3 1.4569(17) yes
S1 O4 1.4704(16) yes
S1 C5 1.7637(19) yes
C5 C6 1.386(3) yes
C5 C11 1.394(3) yes
C6 C7 1.393(3) yes
C6 H61 0.937 no
C7 C8 1.394(3) yes
C7 C48 1.520(2) yes
C8 O9 1.374(2) yes
C8 C10 1.407(3) yes
O9 H91 0.810 no
C10 C11 1.388(3) yes
C10 C12 1.519(2) yes
C11 H111 0.935 no
C12 C13 1.513(2) yes
C12 H122 0.962 no
C12 H121 0.964 no
C13 C14 1.408(3) yes
C13 C19 1.390(3) yes
C14 O15 1.359(2) yes
C14 C16 1.398(3) yes
O15 H151 0.822 no
C16 C17 1.394(3) yes
C16 C24 1.520(3) yes
C17 C18 1.393(3) yes
C17 H171 0.929 no
C18 C19 1.394(3) yes
C18 S20 1.7650(19) yes
C19 H191 0.940 no
S20 O21 1.4559(15) yes
S20 O22 1.4636(16) yes
S20 O23 1.4549(16) yes
C24 C25 1.520(3) yes
C24 H241 0.965 no
C24 H242 0.962 no
C25 C26 1.393(3) yes
C25 C34 1.398(3) yes
C26 C27 1.389(3) yes
C26 H261 0.917 no
C27 S28 1.7679(19) yes
C27 C32 1.391(3) yes
S28 O29 1.4548(16) yes
S28 O30 1.4514(18) yes
S28 O31 1.4643(17) yes
C32 C33 1.387(3) yes
C32 H321 0.920 no
C33 C34 1.408(3) yes
C33 C36 1.522(3) yes
C34 O35 1.373(2) yes
O35 H351 0.813 no
C36 C37 1.519(3) yes
C36 H361 0.986 no
C36 H362 0.985 no
C37 C38 1.387(3) yes
C37 C46 1.408(3) yes
C38 C39 1.393(3) yes
C38 H381 0.942 no
C39 S40 1.761(2) yes
C39 C44 1.388(3) yes
S40 O41 1.4494(17) yes
S40 O42 1.4445(18) yes
S40 O43 1.4493(17) yes
C44 C45 1.395(3) yes
C44 H441 0.941 no
C45 C46 1.391(3) yes
C45 C48 1.520(2) yes
C46 O47 1.366(2) yes
O47 H471 0.826 no
C48 H482 0.967 no
C48 H481 0.964 no
O49 H491 0.830(19) no
O49 H492 0.817(19) no
O50 H501 0.821(18) no
O50 H502 0.820(18) no
O51 H512 0.834(18) no
O51 H511 0.828(18) no
O52 H521 0.831(19) no
O52 H522 0.824(19) no
O53 H531 0.842(19) no
O53 H532 0.840(19) no
O54 H542 0.866(19) no
O54 H541 1.019(10) no
N55 C56 1.468(3) yes
N55 H553 0.875 no
N55 H552 0.896 no
N55 H551 0.890 no
C56 C57 1.505(3) yes
C56 H562 0.957 no
C56 H561 0.977 no
C57 N58 1.339(3) yes
C57 C62 1.381(3) yes
N58 C59 1.339(3) yes
N58 H581 0.871 no
C59 C60 1.373(4) yes
C59 H591 0.934 no
C60 C61 1.381(4) yes
C60 H601 0.923 no
C61 C62 1.393(4) yes
C61 H611 0.941 no
C62 H621 0.927 no
N63 N64 1.412(3) yes
N63 C65 1.336(3) yes
N63 H631 0.863 no
N64 H642 0.864 no
N64 H641 0.865 no
C65 N66 1.331(3) yes
C65 N67 1.315(3) yes
N66 H661 0.876 no
N66 H662 0.864 no
N67 H672 0.869 no
N67 H671 0.862 no
N68 N69 1.402(3) yes
N68 C70 1.335(3) yes
N68 H681 0.872 no
N69 H692 0.867 no
N69 H691 0.863 no
C70 N71 1.315(3) yes
C70 N72 1.325(3) yes
N71 H712 0.852 no
N71 H711 0.885 no
N72 H721 0.875 no
N72 H722 0.859 no

loop_
_geom_hbond_atom_site_label_D
_geom_hbond_atom_site_label_H
_geom_hbond_atom_site_label_A
_geom_hbond_site_symmetry_A
_geom_hbond_angle_DHA
_geom_hbond_distance_DH
_geom_hbond_distance_HA
_geom_hbond_distance_DA
_geom_hbond_publ_flag
O9 H91 O23 2_656 153.72(5) 0.810 2.329 3.076(3) yes
O15 H151 O35 . 152.55(6) 0.822 1.983 2.738(3) yes
C19 H191 O51 . 162.40(7) 0.940 2.475 3.383(3) yes
C17 H171 O42 1_455 157.58(6) 0.929 2.431 3.308(3) yes
O35 H351 O43 2_766 148.32(6) 0.813 2.253 2.976(3) yes
O35 H351 O47 . 122.20(5) 0.813 2.260 2.780(3) yes
O47 H471 C8 . 143.16(5) 0.826 2.544 3.243(3) yes
O47 H471 O9 . 164.38(6) 0.826 1.976 2.780(3) yes
C36 H361 O43 2_766 164.88(6) 0.986 2.482 3.443(3) yes
C12 H122 O23 2_656 166.36(6) 0.962 2.410 3.352(3) yes
C12 H121 O54 . 170.58(9) 0.964 2.413 3.368(3) yes
C6 H61 O21 1_655 168.03(6) 0.937 2.453 3.376(3) yes
O49 H491 N69 . 147(4) 0.830 2.261 2.990(3) yes
O49 H492 O31 2_765 167(4) 0.817 2.071 2.872(3) yes
O50 H501 O3 . 178(4) 0.821 1.841 2.661(3) yes
O50 H502 O41 2_765 169(3) 0.820 1.914 2.724(3) yes
O51 H512 O29 1_545 161(3) 0.834 1.987 2.789(3) yes
O51 H511 O23 . 169(3) 0.828 2.091 2.909(3) yes
O52 H521 O30 1_655 150(6) 0.831 2.188 2.934(3) yes
O52 H522 O42 . 170(8) 0.824 1.898 2.714(3) yes
O53 H531 O49 2_755 156(6) 0.842 1.963 2.752(3) yes
O53 H532 O4 . 151(5) 0.840 2.165 2.928(3) yes
C62 H621 O52 . 146.74(10) 0.927 2.510 3.325(3) yes
N58 H581 O50 . 170.78(9) 0.871 1.758 2.621(3) yes
N55 H553 O52 . 151.08(11) 0.875 2.069 2.866(3) yes
N55 H552 O21 1_655 164.74(9) 0.896 1.907 2.781(3) yes
N55 H551 O30 2_765 122.23(7) 0.890 2.527 3.095(3) yes
N55 H551 O31 2_765 153.81(7) 0.890 2.036 2.862(3) yes
N64 H642 O29 2_765 161.91(7) 0.864 2.305 3.137(3) yes
N64 H641 O22 1_655 159.12(6) 0.865 2.264 3.088(3) yes
N66 H661 O43 1_545 142.89(7) 0.876 2.291 3.036(3) yes
N66 H662 O4 . 165.82(7) 0.864 2.064 2.910(3) yes
N67 H672 O43 1_545 149.99(8) 0.869 2.098 2.883(3) yes
N67 H671 O29 1_645 140.34(6) 0.862 2.187 2.903(3) yes
N63 H631 O2 . 175.97(7) 0.863 2.162 3.023(3) yes
N69 H692 O4 2_755 139.04(6) 0.867 2.553 3.257(3) yes
N69 H691 O4 . 173.09(7) 0.863 2.192 3.050(3) yes
N71 H712 O51 . 156.72(9) 0.852 2.154 2.956(3) yes
N71 H711 O49 2_755 170.78(8) 0.885 2.159 3.037(3) yes
N72 H721 O22 . 163.92(9) 0.875 1.961 2.812(3) yes
N68 H681 O41 2_765 170.26(8) 0.872 1.941 2.805(3) yes
O54 H542 O51 . 121(5) 0.866 2.349 2.894(3) yes
O54 H541 O53 . 149(3) 1.019 1.838 2.760(3) yes
